data_1537397
loop_
_publ_author_name
'Hemily, P.W.'

_publ_section_title
;
 Structure des cristaux de soude a sept molecules d'eau
;
_journal_name_full
;
Comptes Rendus Hebdomadaires des Seances de l'Academie des Sciences (1884 - 
1965)
;
_journal_page_first 1579
_journal_page_last 1581
_journal_volume 236
_journal_year 1953
_chemical_formula_sum 'H15 Na O8'
_chemical_name_systematic 'Na O H (H2 O)7'
_space_group_IT_number 14
_symmetry_space_group_name_Hall '-P 2ybc'
_symmetry_space_group_name_H-M 'P 1 21/c 1'
_cell_angle_alpha 90
_cell_angle_beta 92.92
_cell_angle_gamma 90
_cell_formula_units_Z 4
_cell_length_a 7.32
_cell_length_b 16.38
_cell_length_c 6.88
_cell_volume 823.852
_citation_journal_id_ASTM COREAF
_cod_data_source_file Hemily_COREAF_1953_1672.cif
_cod_data_source_block H15Na1O8
_cod_original_cell_volume 823.8519
_cod_original_formula_sum 'H15 Na1 O8'
_cod_database_code 1537397

loop_
_symmetry_equiv_pos_as_xyz
x,y,z
-x,y+1/2,-z+1/2
-x,-y,-z
x,-y-1/2,z-1/2

loop_
_atom_site_label
_atom_site_type_symbol
_atom_site_fract_x
_atom_site_fract_y
_atom_site_fract_z
_atom_site_occupancy
_atom_site_U_iso_or_equiv
O7 O-2 0.854 0.078 0.19 1 0.0
O1 O-2 0.18 0.071 0.1 1 0.0
O8 O-2 0.056 0.15 0.78 1 0.0
O4 O-2 0.537 0.109 0.996 1 0.0
O3 O-2 0.309 0.227 0.264 1 0.0
Na1 Na+1 0.541 0.244 0.529 1 0.0
O5 O-2 0.547 0.108 0.619 1 0.0
O6 O-2 0.228 0.04 0.5 1 0.0
O2 O-2 0.755 0.241 0.296 1 0.0
